data_1518346
loop_
_publ_author_name
'Gra\&sl, C.'
'Bodensteiner, M.'
'Zabel, M.'
'Scheer, M.'

_publ_section_title
;
 Synthesis of arsenic-rich Asnligand complexes from yellow arsenic
;
_journal_issue 2
_journal_name_full 'Chem. Sci.'
_journal_page_first 1379
_journal_paper_doi 10.1039/C4SC03543G
_journal_volume 6
_journal_year 2015
_chemical_compound_source 'see text'
_chemical_formula_moiety 'C8 H4 Cr2 O8 P2'
_chemical_formula_sum 'C8 H4 Cr2 O8 P2'
_chemical_formula_weight 394.05
_chemical_name_systematic ?
_space_group_IT_number 64
_symmetry_cell_setting orthorhombic
_symmetry_Int_Tables_number 64
_symmetry_space_group_name_Hall '-C 2ac 2'
_symmetry_space_group_name_H-M 'C m c a'
_atom_sites_solution_hydrogens geom
_atom_sites_solution_primary direct
_atom_sites_solution_secondary difmap
_audit_update_record
;
2014-10-13 deposited with the CCDC.
2014-11-28 downloaded from the CCDC.
;
_cell_angle_alpha 90
_cell_angle_beta 90
_cell_angle_gamma 90
_cell_formula_units_Z 4
_cell_length_a 12.2545(3)
_cell_length_b 11.5949(3)
_cell_length_c 9.7196(2)
_cell_measurement_reflns_used 3108
_cell_measurement_temperature 123(1)
_cell_measurement_theta_max 66.4467
_cell_measurement_theta_min 5.2338
_cell_volume 1381.06(6)
_computing_cell_refinement
;
CrysAlis RED, Oxford Diffraction Ltd.,
Version 1.171.32.30 (release 18-06-2008 CrysAlis171 .NET)
(compiled Jun 18 2008,17:52:12)
;
_computing_data_collection
;
CrysAlis CCD, Oxford Diffraction Ltd.,
Version 1.171.32.30 (release 18-06-2008 CrysAlis171 .NET)
(compiled Jun 18 2008,17:52:12)
;
_computing_data_reduction
;
CrysAlis RED, Oxford Diffraction Ltd.,
Version 1.171.32.30 (release 18-06-2008 CrysAlis171 .NET)
(compiled Jun 18 2008,17:52:12)
;
_computing_molecular_graphics 'PLATON (Spek, 2003)'
_computing_publication_material 'PLATON (Spek, 2003)'
_computing_structure_refinement 'SHELXL-97 (Sheldrick, 1997)'
_computing_structure_solution 'SIR-97 (Altomare, 1999)'
_diffrn_ambient_temperature 123(1)
_diffrn_detector_area_resol_mean 10.5431
_diffrn_measured_fraction_theta_full 0.978
_diffrn_measured_fraction_theta_max 0.978
_diffrn_measurement_details
;
  1 omega  -45.00   13.00   1.0000    1.5000
omega____ theta____ kappa____ phi______ omega'___ theta'___ frames
    -      -11.6137   77.0000  210.0000    0.0000    0.0000 58

  2 omega  -37.00   16.00   1.0000    1.5000
omega____ theta____ kappa____ phi______ omega'___ theta'___ frames
    -      -11.6137  -45.0000   60.0000    0.0000    0.0000 53

  3 omega -114.00  -66.00   1.0000    3.6000
omega____ theta____ kappa____ phi______ omega'___ theta'___ frames
    -      -90.0000  -77.0000  210.0000    0.0000    0.0000 48

  4 omega -114.00  -56.00   1.0000    3.6000
omega____ theta____ kappa____ phi______ omega'___ theta'___ frames
    -      -90.0000  -77.0000  330.0000    0.0000    0.0000 58

  5 omega -165.00 -111.00   1.0000    3.6000
omega____ theta____ kappa____ phi______ omega'___ theta'___ frames
    -      -90.0000  -45.0000  300.0000    0.0000    0.0000 54

  6 omega  115.00  168.00   1.0000    3.6000
omega____ theta____ kappa____ phi______ omega'___ theta'___ frames
    -       93.5000   45.0000  330.0000    0.0000    0.0000 53

  7 omega   15.00   73.00   1.0000    3.6000
omega____ theta____ kappa____ phi______ omega'___ theta'___ frames
    -       93.5000  -77.0000   60.0000    0.0000    0.0000 58

  8 omega   19.00   72.00   1.0000    3.6000
omega____ theta____ kappa____ phi______ omega'___ theta'___ frames
    -       93.5000  -45.0000  180.0000    0.0000    0.0000 53

  9 omega   69.00  127.00   1.0000    3.6000
omega____ theta____ kappa____ phi______ omega'___ theta'___ frames
    -       93.5000  -77.0000   30.0000    0.0000    0.0000 58

 10 omega   66.00  119.00   1.0000    3.6000
omega____ theta____ kappa____ phi______ omega'___ theta'___ frames
    -       93.5000   45.0000  300.0000    0.0000    0.0000 53

 11 omega   68.00  121.00   1.0000    3.6000
omega____ theta____ kappa____ phi______ omega'___ theta'___ frames
    -       93.5000  -45.0000   60.0000    0.0000    0.0000 53

 12 omega  117.00  170.00   1.0000    3.6000
omega____ theta____ kappa____ phi______ omega'___ theta'___ frames
    -       93.5000   36.0000  159.0000    0.0000    0.0000 53

 13 omega  114.00  172.00   1.0000    3.6000
omega____ theta____ kappa____ phi______ omega'___ theta'___ frames
    -       93.5000   77.0000  240.0000    0.0000    0.0000 58

 14 omega -178.00   -1.00   1.0000    3.6000
omega____ theta____ kappa____ phi______ omega'___ theta'___ frames
    -      -90.0000    0.0000   60.0000    0.0000    0.0000 177

 15 omega -178.00   -1.00   1.0000    3.6000
omega____ theta____ kappa____ phi______ omega'___ theta'___ frames
    -      -90.0000    0.0000  240.0000    0.0000    0.0000 177

 16 omega -178.00 -153.00   1.0000    3.6000
omega____ theta____ kappa____ phi______ omega'___ theta'___ frames
    -      -90.0000    0.0000   30.0000    0.0000    0.0000 25

;
_diffrn_measurement_device_type 'Oxford Diffraction Gemini Ultra'
_diffrn_measurement_method omega-scan
_diffrn_radiation_monochromator mirror
_diffrn_radiation_probe x-ray
_diffrn_radiation_source 'Ultra (Cu) X-ray Source'
_diffrn_radiation_type CuK\a
_diffrn_radiation_wavelength 1.54178
_diffrn_reflns_av_R_equivalents 0.0389
_diffrn_reflns_av_sigmaI/netI 0.0178
_diffrn_reflns_limit_h_max 10
_diffrn_reflns_limit_h_min -14
_diffrn_reflns_limit_k_max 13
_diffrn_reflns_limit_k_min -13
_diffrn_reflns_limit_l_max 11
_diffrn_reflns_limit_l_min -11
_diffrn_reflns_number 4607
_diffrn_reflns_reduction_process
;
;
_diffrn_reflns_theta_full 66.74
_diffrn_reflns_theta_max 66.74
_diffrn_reflns_theta_min 6.96
_diffrn_standards_decay_% 0
_diffrn_standards_interval_count 0
_diffrn_standards_interval_time 0
_diffrn_standards_number 0
_exptl_absorpt_coefficient_mu 15.499
_exptl_absorpt_correction_T_max 0.182
_exptl_absorpt_correction_T_min 0.050
_exptl_absorpt_correction_type multi-scan
_exptl_absorpt_process_details
;
CrysAlis RED, Oxford Diffraction Ltd.,
Version 1.171.32.30 (release 18-06-2008 CrysAlis171 .NET)
(compiled Jun 18 2008,17:52:12)
Empirical absorption correction using spherical harmonics,
 implemented in SCALE3 ABSPACK scaling algorithm.
;
_exptl_crystal_colour black
_exptl_crystal_density_diffrn 1.895
_exptl_crystal_density_method 'Not Measured'
_exptl_crystal_description block
_exptl_crystal_F_000 776
_exptl_crystal_size_max 0.190
_exptl_crystal_size_mid 0.190
_exptl_crystal_size_min 0.110
_refine_diff_density_max 0.307
_refine_diff_density_min -0.269
_refine_diff_density_rms 0.066
_refine_ls_extinction_method none
_refine_ls_goodness_of_fit_ref 1.097
_refine_ls_hydrogen_treatment refall
_refine_ls_matrix_type full
_refine_ls_number_constraints 0
_refine_ls_number_parameters 54
_refine_ls_number_reflns 629
_refine_ls_number_restraints 0
_refine_ls_restrained_S_all 1.097
_refine_ls_R_factor_all 0.0250
_refine_ls_R_factor_gt 0.0233
_refine_ls_shift/su_max 0.000
_refine_ls_shift/su_mean 0.000
_refine_ls_structure_factor_coef Fsqd
_refine_ls_weighting_details 'calc w=1/[\s^2^(Fo^2^)+(0.0432P)^2^+0.8891P] where P=(Fo^2^+2Fc^2^)/3'
_refine_ls_weighting_scheme calc
_refine_ls_wR_factor_gt 0.0645
_refine_ls_wR_factor_ref 0.0654
_reflns_number_gt 590
_reflns_number_total 629
_reflns_threshold_expression I>2\s(I)
_cod_data_source_file c4sc03543g2.cif
_cod_data_source_block C109_1
_cod_depositor_comments
;
The following automatic conversions were performed:

'_symmetry_cell_setting' value 'Orthorhombic' changed to
'orthorhombic' according to
/usr/data/users/saulius/crontab/automatic-downloads/rss-feeds/RSC/lib/dictionaries/cif_core.dic
dictionary named 'cif_core.dic' version 2.4.2 from 2011-04-26.

Automatic conversion script
Id: cif_fix_values 2935 2014-11-11 08:27:57Z andrius 

 Adding full bibliography for 1518346--1518500.cif.
;
_cod_original_sg_symbol_Hall '-C 2bc 2'
_cod_database_code 1518346

loop_
_symmetry_equiv_pos_site_id
_symmetry_equiv_pos_as_xyz
1 x,y,z
2 -x,1/2-y,1/2+z
3 x,-y,-z
4 -x,1/2+y,1/2-z
5 -x,-y,-z
6 x,1/2+y,1/2-z
7 -x,y,z
8 x,1/2-y,1/2+z
9 1/2+x,1/2+y,z
10 1/2-x,-y,1/2+z
11 1/2+x,1/2-y,-z
12 1/2-x,y,1/2-z
13 1/2-x,1/2-y,-z
14 1/2+x,y,1/2-z
15 1/2-x,1/2+y,z
16 1/2+x,-y,1/2+z

loop_
_atom_site_aniso_label
_atom_site_aniso_U_11
_atom_site_aniso_U_22
_atom_site_aniso_U_33
_atom_site_aniso_U_23
_atom_site_aniso_U_13
_atom_site_aniso_U_12
Cr1 0.0083(3) 0.0106(3) 0.0178(3) 0.0005(2) 0.0000 0.0000
P1 0.0131(4) 0.0122(4) 0.0249(4) -0.0031(3) 0.0000 0.0000
O1 0.0188(9) 0.0339(9) 0.0262(8) 0.0111(7) 0.0025(6) 0.0036(6)
O2 0.0221(9) 0.0287(8) 0.0317(7) 0.0012(6) -0.0046(7) -0.0104(7)
C1 0.0078(9) 0.0167(9) 0.0267(10) -0.0020(9) 0.0015(8) 0.0016(7)
C2 0.0177(10) 0.0170(9) 0.0202(8) 0.0027(7) 0.0009(8) 0.0008(9)

loop_
_atom_site_label
_atom_site_type_symbol
_atom_site_thermal_displace_type
_atom_site_fract_x
_atom_site_fract_y
_atom_site_fract_z
_atom_site_occupancy
_atom_site_U_iso_or_equiv
Cr1 Cr Uani 0.38048(3) 0.00000 0.50000 1.000 0.0122(2)
P1 P Uani 0.50000 0.13786(5) 0.58340(7) 1.000 0.0167(2)
O1 O Uani 0.37448(11) -0.11673(14) 0.77985(15) 1.000 0.0263(5)
O2 O Uani 0.19929(13) -0.15634(13) 0.40012(15) 1.000 0.0275(5)
C1 C Uani 0.37902(14) -0.07379(18) 0.6743(2) 1.000 0.0171(5)
C2 C Uani 0.26789(18) -0.09934(16) 0.43747(18) 1.000 0.0183(5)
H1 H Uiso 0.50000 0.244(4) 0.537(4) 1.000 0.039(10)
H2 H Uiso 0.50000 0.164(3) 0.713(3) 1.000 0.033(10)

loop_
_atom_type_symbol
_atom_type_description
_atom_type_scat_dispersion_real
_atom_type_scat_dispersion_imag
_atom_type_scat_source
P P 0.2955 0.4335 'International Tables Vol C Tables 4.2.6.8 and 6.1.1.4'
O O 0.0492 0.0322 'International Tables Vol C Tables 4.2.6.8 and 6.1.1.4'
Cr Cr -0.1635 2.4439 'International Tables Vol C Tables 4.2.6.8 and 6.1.1.4'
H H 0.0000 0.0000 'International Tables Vol C Tables 4.2.6.8 and 6.1.1.4'
C C 0.0181 0.0091 'International Tables Vol C Tables 4.2.6.8 and 6.1.1.4'

loop_
_geom_angle_atom_site_label_1
_geom_angle_atom_site_label_2
_geom_angle_atom_site_label_3
_geom_angle
_geom_angle_site_symmetry_1
_geom_angle_site_symmetry_3
_geom_angle_publ_flag
P1 Cr1 C1 90.27(6) . . yes
P1 Cr1 C2 172.57(6) . . yes
P1 Cr1 P1 101.49(2) . 3_556 yes
P1 Cr1 C1 90.42(6) . 3_556 yes
P1 Cr1 C2 85.91(6) . 3_556 yes
C1 Cr1 C2 90.31(8) . . yes
P1 Cr1 C1 90.42(6) 3_556 . yes
C1 Cr1 C1 178.92(8) . 3_556 yes
C1 Cr1 C2 88.91(8) . 3_556 yes
P1 Cr1 C2 85.91(6) 3_556 . yes
C1 Cr1 C2 88.91(8) 3_556 . yes
C2 Cr1 C2 86.70(9) . 3_556 yes
P1 Cr1 C1 90.27(6) 3_556 3_556 yes
P1 Cr1 C2 172.57(6) 3_556 3_556 yes
C1 Cr1 C2 90.31(8) 3_556 3_556 yes
Cr1 P1 Cr1 78.51(2) . 5_656 yes
Cr1 P1 H2 120.1(10) . . no
H1 P1 H2 97(2) . . no
Cr1 P1 H1 121.9(12) . . no
Cr1 P1 H2 120.1(10) 5_656 . no
Cr1 P1 H1 121.9(12) 5_656 . no
Cr1 C1 O1 177.57(16) . . yes
Cr1 C2 O2 178.41(18) . . yes

loop_
_geom_bond_atom_site_label_1
_geom_bond_atom_site_label_2
_geom_bond_distance
_geom_bond_site_symmetry_2
_geom_bond_publ_flag
Cr1 P1 2.3146(5) . yes
Cr1 C1 1.898(2) . yes
Cr1 C2 1.897(2) . yes
Cr1 P1 2.3146(5) 3_556 yes
Cr1 C1 1.898(2) 3_556 yes
Cr1 C2 1.897(2) 3_556 yes
P1 H2 1.30(3) . no
P1 H1 1.31(5) . no
O1 C1 1.142(2) . yes
O2 C2 1.129(3) . yes

loop_
_geom_contact_atom_site_label_1
_geom_contact_atom_site_label_2
_geom_contact_distance
_geom_contact_site_symmetry_2
_geom_contact_publ_flag
P1 C1 3.000(2) . no
P1 P1 3.5845(9) 3_556 no
P1 C1 3.004(2) 3_556 no
P1 C2 2.886(2) 3_556 no
P1 O1 3.4971(16) 4_656 no
P1 P1 3.5845(9) 3_556 no
P1 C1 3.004(2) 5_656 no
P1 C2 2.886(2) 5_656 no
P1 O1 3.4971(16) 6_556 no
P1 C1 3.000(2) 7_655 no
O1 P1 3.4971(16) 4_646 no
O1 C1 3.178(2) 12_556 no
O1 P1 3.4971(16) 6_546 no
O1 C2 3.416(2) 10_555 no
O1 O1 3.0764(19) 7_655 no
O1 C1 3.229(2) 7_655 no
O1 C2 3.261(2) 12_556 no
O1 O1 3.1056(19) 12_556 no
O2 C2 3.371(2) 12_555 no
O2 O2 3.172(2) 12_555 no
O2 C1 3.352(3) 13_546 no
O2 C2 3.268(2) 13_546 no
O2 O2 3.167(2) 13_546 no
O1 H1 2.85(4) 6_546 no
O1 H1 2.85(4) 4_646 no
C1 P1 3.000(2) . no
C1 C2 2.691(3) . no
C1 P1 3.004(2) 3_556 no
C1 C2 2.658(3) 3_556 no
C1 Cr1 3.5054(18) 5_656 no
C1 P1 3.004(2) 3_556 no
C1 Cr1 3.5054(18) 5_656 no
C1 O1 3.229(2) 7_655 no
C1 C1 2.965(2) 7_655 no
C1 O1 3.178(2) 12_556 no
C1 C1 3.488(2) 12_556 no
C1 O2 3.352(3) 13_546 no
C2 C1 2.691(3) . no
C2 P1 2.886(2) 3_556 no
C2 C1 2.658(3) 3_556 no
C2 C2 2.605(3) 3_556 no
C2 P1 2.886(2) 3_556 no
C2 O1 3.416(2) 10_554 no
C2 O1 3.261(2) 12_556 no
C2 O2 3.371(2) 12_555 no
C2 O2 3.268(2) 13_546 no
H1 O1 2.85(4) 4_656 no
H1 O1 2.85(4) 6_556 no
